data_7708951
loop_
_publ_author_name
'Davison, Nathan'
'Waddell, Paul G.'
'Dixon, Casey'
'Wills, Corinne'
'Penfold, Thomas'
'Lu, Erli'

_publ_section_title
;
 A Monomeric (Trimethylsilyl)methyl Lithium Complex: Synthesis, Structure,
 Decomposition and Preliminary Reactivity Studies New Talent: Europe
 themed issue of Dalton Transactions
;
_journal_name_full 'Dalton Transactions'
_journal_paper_doi 10.1039/D1DT03532K
_journal_year 2021
_chemical_formula_moiety 'C20 H52 Li2 N6 O2 Si2'
_chemical_formula_sum 'C20 H52 Li2 N6 O2 Si2'
_chemical_formula_weight 478.73
_space_group_crystal_system monoclinic
_space_group_IT_number 15
_space_group_name_Hall '-C 2yc'
_space_group_name_H-M_alt 'C 1 2/c 1'
_atom_sites_solution_hydrogens geom
_audit_creation_date 2021-10-28
_audit_creation_method
;
Olex2 1.3
(compiled 2020.12.01 svn.r5f60950 for OlexSys, GUI svn.r6408)
;
_audit_update_record
;
2021-10-28 deposited with the CCDC.	2021-11-26 downloaded from the CCDC.
;
_cell_angle_alpha 90
_cell_angle_beta 108.353(4)
_cell_angle_gamma 90
_cell_formula_units_Z 4
_cell_length_a 16.9028(5)
_cell_length_b 8.8805(3)
_cell_length_c 19.9387(7)
_cell_measurement_reflns_used 5113
_cell_measurement_temperature 150.0(2)
_cell_measurement_theta_max 66.4170
_cell_measurement_theta_min 4.6510
_cell_volume 2840.67(17)
_computing_cell_refinement 'CrysAlisPro 1.171.41.111a (Rigaku OD, 2021)'
_computing_data_collection 'CrysAlisPro 1.171.41.111a (Rigaku OD, 2021)'
_computing_data_reduction 'CrysAlisPro 1.171.41.111a (Rigaku OD, 2021)'
_computing_molecular_graphics 'Olex2 1.3 (Dolomanov et al., 2009)'
_computing_publication_material 'Olex2 1.3 (Dolomanov et al., 2009)'
_computing_structure_refinement 'XL  (Sheldrick, 2008)'
_diffrn_ambient_temperature 150.0(2)
_diffrn_detector 'CCD plate'
_diffrn_detector_area_resol_mean 10.3968
_diffrn_detector_type Atlas
_diffrn_measured_fraction_theta_full 0.994
_diffrn_measured_fraction_theta_max 0.994
_diffrn_measurement_details
;
List of Runs (angles in degrees, time in seconds):

  # Type    Start    End  Width  t~exp~   \w     \q     \k     \f   Frames
#--------------------------------------------------------------------------
  1  \w    -30.00  70.00   1.00    1.00    --   42.11 -55.00  62.00  100
  2  \w     20.00 120.00   1.00    4.00    --   92.50 -55.00  62.00  100
  3  \w     65.00 165.00   1.00    4.00    --   92.50  55.00-154.00  100
  4  \w    -98.00 -22.00   1.00    1.00    --  -42.11 125.00-180.00   76
  5  \w     14.00 114.00   1.00    1.00    --   42.11  55.00-154.00  100
  6  \w     64.00 169.00   1.00    4.00    --   92.50  30.00 150.00  105
  7  \w     68.00 167.00   1.00    4.00    --   92.50  30.00 -30.00   99
  8  \w    116.00 160.00   1.00    4.00    --   92.50  45.00-180.00   44
  9  \w     78.00 168.00   1.00    4.00    --   92.50  30.00  90.00   90
 10  \w    139.00 165.00   1.00    4.00    --   92.50  77.00 150.00   26
 11  \w    103.00 165.00   1.00    4.00    --   92.50 125.00  90.00   62
 12  \w     15.00  58.00   1.00    4.00    --   92.50 -90.00 -80.29   43
 13  \w     33.00  59.00   1.00    4.00    --   92.50 -86.00 146.94   26
 14  \w     69.00 128.00   1.00    4.00    --   92.50 -86.00 146.94   59
 15  \w     19.00  45.00   1.00    4.00    --   92.50-125.00 -90.00   26
 16  \w     80.00 114.00   1.00    4.00    --   92.50  77.00 150.00   34
 17  \w     46.00  71.00   1.00    4.00    --   92.50-125.00   0.00   25
 18  \w     36.00  75.00   1.00    4.00    --   92.50-125.00 -30.00   39
;
_diffrn_measurement_device 'four-circle diffractometer'
_diffrn_measurement_device_type 'Xcalibur, Atlas, Gemini ultra'
_diffrn_measurement_method '\w scans'
_diffrn_orient_matrix_type 'CrysAlisPro convention (1999,Acta A55,543-557)'
_diffrn_orient_matrix_UB_11 0.0851873000
_diffrn_orient_matrix_UB_12 -0.0799156000
_diffrn_orient_matrix_UB_13 0.0243112000
_diffrn_orient_matrix_UB_21 0.0218634000
_diffrn_orient_matrix_UB_22 0.0824436000
_diffrn_orient_matrix_UB_23 0.0715072000
_diffrn_orient_matrix_UB_31 -0.0385780000
_diffrn_orient_matrix_UB_32 -0.1300055000
_diffrn_orient_matrix_UB_33 0.0303880000
_diffrn_radiation_monochromator mirror
_diffrn_radiation_probe x-ray
_diffrn_radiation_type 'Cu K\a'
_diffrn_radiation_wavelength 1.54184
_diffrn_reflns_av_R_equivalents 0.0751
_diffrn_reflns_av_unetI/netI 0.0452
_diffrn_reflns_Laue_measured_fraction_full 0.994
_diffrn_reflns_Laue_measured_fraction_max 0.994
_diffrn_reflns_limit_h_max 20
_diffrn_reflns_limit_h_min -20
_diffrn_reflns_limit_k_max 9
_diffrn_reflns_limit_k_min -10
_diffrn_reflns_limit_l_max 23
_diffrn_reflns_limit_l_min -23
_diffrn_reflns_number 10127
_diffrn_reflns_point_group_measured_fraction_full 0.994
_diffrn_reflns_point_group_measured_fraction_max 0.994
_diffrn_reflns_theta_full 66.661
_diffrn_reflns_theta_max 66.661
_diffrn_reflns_theta_min 4.673
_diffrn_source 'fine-focus sealed X-ray tube'
_diffrn_source_type 'Enhance Ultra (Cu) X-ray Source'
_exptl_absorpt_coefficient_mu 1.328
_exptl_absorpt_correction_T_max 0.77678
_exptl_absorpt_correction_T_min 0.76538
_exptl_absorpt_correction_type sphere
_exptl_absorpt_process_details
;
CrysAlisPro 1.171.41.111a (Rigaku Oxford Diffraction, 2021)
Spherical absorption correction
using equivalent radius and absorption coefficient.
Empirical absorption correction using spherical harmonics,
implemented in SCALE3 ABSPACK scaling algorithm.
;
_exptl_crystal_colour colourless
_exptl_crystal_colour_primary colourless
_exptl_crystal_density_diffrn 1.119
_exptl_crystal_description block
_exptl_crystal_F_000 1056
_exptl_crystal_size_max 0.35
_exptl_crystal_size_mid 0.25
_exptl_crystal_size_min 0.18
_exptl_crystal_size_rad 0.132
_refine_diff_density_max 0.313
_refine_diff_density_min -0.349
_refine_diff_density_rms 0.058
_refine_ls_extinction_method none
_refine_ls_goodness_of_fit_ref 1.052
_refine_ls_hydrogen_treatment constr
_refine_ls_matrix_type full
_refine_ls_number_parameters 151
_refine_ls_number_reflns 2503
_refine_ls_number_restraints 0
_refine_ls_restrained_S_all 1.052
_refine_ls_R_factor_all 0.0532
_refine_ls_R_factor_gt 0.0446
_refine_ls_shift/su_max 0.000
_refine_ls_shift/su_mean 0.000
_refine_ls_structure_factor_coef Fsqd
_refine_ls_weighting_details 'w=1/[\s^2^(Fo^2^)+(0.0746P)^2^+0.6536P] where P=(Fo^2^+2Fc^2^)/3'
_refine_ls_weighting_scheme calc
_refine_ls_wR_factor_gt 0.1158
_refine_ls_wR_factor_ref 0.1259
_reflns_Friedel_coverage 0.000
_reflns_number_gt 2120
_reflns_number_total 2503
_reflns_threshold_expression 'I > 2\s(I)'
_cod_data_source_file d1dt03532k2.cif
_cod_data_source_block elu210008
_cod_original_cell_volume 2840.66(17)
_cod_database_code 7708951
_shelx_shelxl_version_number 2018/3
_chemical_oxdiff_formula 'C10 H20 Si1 O1 Li1 N3'
_shelx_space_group_comment
;
The symmetry employed for this shelxl refinement is uniquely defined
by the following loop, which should always be used as a source of
symmetry information in preference to the above space-group names.
They are only intended as comments.
;
_reflns_odcompleteness_completeness 98.64
_reflns_odcompleteness_iscentric 1
_reflns_odcompleteness_theta 66.97
_olex2_refinement_description
;
1. Fixed Uiso
 At 1.2 times of:
  All C(H,H) groups
 At 1.5 times of:
  All C(H,H,H) groups
2.a Secondary CH2 refined with riding coordinates:
 C1(H1A,H1B), C2(H2A,H2B), C5(H5A,H5B), C6(H6A,H6B)
2.b Idealised Me refined as rotating group:
 C3(H3A,H3B,H3C), C4(H4A,H4B,H4C), C7(H7A,H7B,H7C), C8(H8A,H8B,H8C), C9(H9A,
 H9B,H9C), C10(H10A,H10B,H10C)
;
_olex2_submission_special_instructions 'No special instructions were received'
_oxdiff_exptl_absorpt_empirical_details
;
Empirical correction (ABSPACK) includes:
- Absorption correction using spherical harmonics
- Frame scaling
- Detector area scaling
;
_oxdiff_exptl_absorpt_empirical_full_max 1.233
_oxdiff_exptl_absorpt_empirical_full_min 0.820

loop_
_space_group_symop_operation_xyz
'x, y, z'
'-x, y, -z+1/2'
'x+1/2, y+1/2, z'
'-x+1/2, y+1/2, -z+1/2'
'-x, -y, -z'
'x, -y, z-1/2'
'-x+1/2, -y+1/2, -z'
'x+1/2, -y+1/2, z-1/2'

loop_
_atom_site_label
_atom_site_type_symbol
_atom_site_fract_x
_atom_site_fract_y
_atom_site_fract_z
_atom_site_U_iso_or_equiv
_atom_site_adp_type
_atom_site_occupancy
_atom_site_site_symmetry_order
_atom_site_calc_flag
_atom_site_refinement_flags_posn
_atom_site_refinement_flags_adp
_atom_site_refinement_flags_occupancy
_atom_site_disorder_assembly
_atom_site_disorder_group
Si1 Si 0.18348(3) 0.39780(5) 0.59892(2) 0.02122(19) Uani 1 1 d . . . . .
O1 O 0.19341(7) 0.31614(14) 0.53166(6) 0.0251(3) Uani 1 1 d . . . . .
N1 N 0.27789(9) 0.40473(16) 0.66836(8) 0.0237(4) Uani 1 1 d . . . . .
N2 N 0.34385(9) 0.09029(16) 0.64586(8) 0.0257(4) Uani 1 1 d . . . . .
N3 N 0.40284(9) 0.43487(17) 0.59011(8) 0.0251(3) Uani 1 1 d . . . . .
C1 C 0.30471(12) 0.2871(2) 0.72139(9) 0.0288(4) Uani 1 1 d . . . . .
H1A H 0.255571 0.232064 0.722550 0.035 Uiso 1 1 calc R U . . .
H1B H 0.327808 0.335335 0.767043 0.035 Uiso 1 1 calc R U . . .
C2 C 0.36878(12) 0.1721(2) 0.71309(10) 0.0295(4) Uani 1 1 d . . . . .
H2A H 0.420703 0.224235 0.717940 0.035 Uiso 1 1 calc R U . . .
H2B H 0.379344 0.099586 0.751298 0.035 Uiso 1 1 calc R U . . .
C3 C 0.27664(13) -0.0155(2) 0.64356(13) 0.0409(5) Uani 1 1 d . . . . .
H3A H 0.294947 -0.084166 0.682587 0.061 Uiso 1 1 calc R U . . .
H3B H 0.262016 -0.070863 0.600009 0.061 Uiso 1 1 calc R U . . .
H3C H 0.228868 0.039156 0.646562 0.061 Uiso 1 1 calc R U . . .
C4 C 0.41472(13) 0.0035(2) 0.63900(12) 0.0370(5) Uani 1 1 d . . . . .
H4A H 0.460233 0.070341 0.641663 0.056 Uiso 1 1 calc R U . . .
H4B H 0.398556 -0.047739 0.594325 0.056 Uiso 1 1 calc R U . . .
H4C H 0.431760 -0.069045 0.676523 0.056 Uiso 1 1 calc R U . . .
C5 C 0.33485(12) 0.5312(2) 0.67702(11) 0.0302(4) Uani 1 1 d . . . . .
H5A H 0.349665 0.564904 0.725691 0.036 Uiso 1 1 calc R U . . .
H5B H 0.305104 0.613097 0.647522 0.036 Uiso 1 1 calc R U . . .
C6 C 0.41589(11) 0.5037(2) 0.65940(10) 0.0305(4) Uani 1 1 d . . . . .
H6A H 0.444415 0.599074 0.661059 0.037 Uiso 1 1 calc R U . . .
H6B H 0.451888 0.438845 0.695339 0.037 Uiso 1 1 calc R U . . .
C7 C 0.36762(14) 0.5425(3) 0.53353(12) 0.0395(5) Uani 1 1 d . . . . .
H7A H 0.403554 0.628614 0.539910 0.059 Uiso 1 1 calc R U . . .
H7B H 0.313616 0.573668 0.534509 0.059 Uiso 1 1 calc R U . . .
H7C H 0.362461 0.496129 0.488857 0.059 Uiso 1 1 calc R U . . .
C8 C 0.48217(12) 0.3808(2) 0.58368(12) 0.0354(5) Uani 1 1 d . . . . .
H8A H 0.518577 0.464789 0.585670 0.053 Uiso 1 1 calc R U . . .
H8B H 0.472084 0.329398 0.539405 0.053 Uiso 1 1 calc R U . . .
H8C H 0.507745 0.312721 0.621748 0.053 Uiso 1 1 calc R U . . .
C9 C 0.10466(11) 0.3018(2) 0.63309(11) 0.0318(4) Uani 1 1 d . . . . .
H9A H 0.050275 0.310986 0.598904 0.048 Uiso 1 1 calc R U . . .
H9B H 0.104717 0.348183 0.676591 0.048 Uiso 1 1 calc R U . . .
H9C H 0.118747 0.197179 0.641207 0.048 Uiso 1 1 calc R U . . .
C10 C 0.14555(13) 0.5968(2) 0.57912(11) 0.0346(5) Uani 1 1 d . . . . .
H10A H 0.180378 0.649074 0.556932 0.052 Uiso 1 1 calc R U . . .
H10B H 0.147761 0.646947 0.622336 0.052 Uiso 1 1 calc R U . . .
H10C H 0.089150 0.596119 0.547993 0.052 Uiso 1 1 calc R U . . .
Li1 Li 0.19171(17) 0.2486(3) 0.44336(15) 0.0245(6) Uani 1 1 d . . . . .

loop_
_atom_site_aniso_label
_atom_site_aniso_U_11
_atom_site_aniso_U_22
_atom_site_aniso_U_33
_atom_site_aniso_U_23
_atom_site_aniso_U_13
_atom_site_aniso_U_12
Si1 0.0204(3) 0.0241(3) 0.0210(3) -0.00155(18) 0.0092(2) 0.00341(17)
O1 0.0213(6) 0.0326(7) 0.0223(6) -0.0038(5) 0.0079(5) 0.0043(5)
N1 0.0238(7) 0.0244(8) 0.0236(8) -0.0017(6) 0.0086(6) 0.0012(6)
N2 0.0274(8) 0.0242(8) 0.0254(8) 0.0010(6) 0.0084(6) 0.0033(6)
N3 0.0229(7) 0.0285(8) 0.0247(8) -0.0002(6) 0.0088(6) 0.0000(6)
C1 0.0314(9) 0.0369(10) 0.0187(9) -0.0011(8) 0.0086(7) 0.0056(8)
C2 0.0284(9) 0.0340(10) 0.0238(9) 0.0009(8) 0.0045(7) 0.0054(8)
C3 0.0344(11) 0.0314(11) 0.0536(14) 0.0004(10) 0.0090(9) -0.0018(9)
C4 0.0362(11) 0.0338(11) 0.0431(12) 0.0016(9) 0.0154(9) 0.0114(9)
C5 0.0305(9) 0.0318(10) 0.0296(10) -0.0113(8) 0.0113(8) -0.0047(8)
C6 0.0261(9) 0.0340(10) 0.0304(10) -0.0059(8) 0.0075(7) -0.0069(8)
C7 0.0377(11) 0.0460(12) 0.0370(11) 0.0124(10) 0.0150(9) 0.0041(9)
C8 0.0267(10) 0.0420(11) 0.0419(12) -0.0010(9) 0.0169(9) -0.0008(8)
C9 0.0255(9) 0.0405(11) 0.0325(10) -0.0035(9) 0.0135(8) 0.0007(8)
C10 0.0366(11) 0.0348(11) 0.0330(11) -0.0017(8) 0.0118(9) 0.0093(8)
Li1 0.0233(14) 0.0282(15) 0.0213(15) -0.0032(12) 0.0062(12) 0.0005(12)

loop_
_atom_type_symbol
_atom_type_description
_atom_type_scat_dispersion_real
_atom_type_scat_dispersion_imag
_atom_type_scat_source
C C 0.0181 0.0091 'International Tables Vol C Tables 4.2.6.8 and 6.1.1.4'
H H 0.0000 0.0000 'International Tables Vol C Tables 4.2.6.8 and 6.1.1.4'
Li Li 0.0008 0.0003 'International Tables Vol C Tables 4.2.6.8 and 6.1.1.4'
N N 0.0311 0.0180 'International Tables Vol C Tables 4.2.6.8 and 6.1.1.4'
O O 0.0492 0.0322 'International Tables Vol C Tables 4.2.6.8 and 6.1.1.4'
Si Si 0.2541 0.3302 'International Tables Vol C Tables 4.2.6.8 and 6.1.1.4'

loop_
_exptl_crystal_face_index_h
_exptl_crystal_face_index_k
_exptl_crystal_face_index_l
_exptl_crystal_face_perp_dist
1 0 0 0.1409
-1 0 0 0.0599
0 0 1 0.0573
0 0 -1 0.1203
0 1 1 0.1916
0 -1 -1 0.0726
1 1 -1 0.2508
-1 1 1 0.1622
-1 0 1 0.0594
1 0 -1 0.2068
2 -1 -1 0.1482

loop_
_geom_angle_atom_site_label_1
_geom_angle_atom_site_label_2
_geom_angle_atom_site_label_3
_geom_angle
_geom_angle_site_symmetry_1
_geom_angle_site_symmetry_3
_geom_angle_publ_flag
O1 Si1 N1 111.89(7) . . ?
O1 Si1 C9 112.10(8) . . ?
O1 Si1 C10 111.96(8) . . ?
N1 Si1 C9 107.59(8) . . ?
N1 Si1 C10 107.35(8) . . ?
N1 Si1 Li1 70.86(8) . 7_556 ?
C9 Si1 Li1 125.48(9) . 7_556 ?
C10 Si1 C9 105.59(9) . . ?
C10 Si1 Li1 127.45(9) . 7_556 ?
Si1 O1 Li1 169.16(12) . . ?
Si1 O1 Li1 106.52(11) . 7_556 ?
Li1 O1 Li1 82.08(13) . 7_556 ?
C1 N1 Si1 123.14(12) . . ?
C1 N1 C5 115.21(15) . . ?
C5 N1 Si1 121.65(12) . . ?
C2 N2 C4 109.75(15) . . ?
C2 N2 Li1 110.01(13) . 7_556 ?
C3 N2 C2 110.10(16) . . ?
C3 N2 C4 107.95(15) . . ?
C3 N2 Li1 112.20(14) . 7_556 ?
C4 N2 Li1 106.73(14) . 7_556 ?
C6 N3 C8 110.44(15) . . ?
C6 N3 Li1 117.92(13) . 7_556 ?
C7 N3 C6 111.17(16) . . ?
C7 N3 C8 108.02(15) . . ?
C7 N3 Li1 99.67(14) . 7_556 ?
C8 N3 Li1 108.83(14) . 7_556 ?
N1 C1 H1A 107.8 . . ?
N1 C1 H1B 107.8 . . ?
N1 C1 C2 117.95(15) . . ?
H1A C1 H1B 107.2 . . ?
C2 C1 H1A 107.8 . . ?
C2 C1 H1B 107.8 . . ?
N2 C2 C1 114.78(15) . . ?
N2 C2 H2A 108.6 . . ?
N2 C2 H2B 108.6 . . ?
C1 C2 H2A 108.6 . . ?
C1 C2 H2B 108.6 . . ?
H2A C2 H2B 107.5 . . ?
N2 C3 H3A 109.5 . . ?
N2 C3 H3B 109.5 . . ?
N2 C3 H3C 109.5 . . ?
H3A C3 H3B 109.5 . . ?
H3A C3 H3C 109.5 . . ?
H3B C3 H3C 109.5 . . ?
N2 C4 H4A 109.5 . . ?
N2 C4 H4B 109.5 . . ?
N2 C4 H4C 109.5 . . ?
H4A C4 H4B 109.5 . . ?
H4A C4 H4C 109.5 . . ?
H4B C4 H4C 109.5 . . ?
N1 C5 H5A 108.0 . . ?
N1 C5 H5B 108.0 . . ?
N1 C5 C6 117.02(16) . . ?
H5A C5 H5B 107.3 . . ?
C6 C5 H5A 108.0 . . ?
C6 C5 H5B 108.0 . . ?
N3 C6 C5 113.71(14) . . ?
N3 C6 H6A 108.8 . . ?
N3 C6 H6B 108.8 . . ?
C5 C6 H6A 108.8 . . ?
C5 C6 H6B 108.8 . . ?
H6A C6 H6B 107.7 . . ?
N3 C7 H7A 109.5 . . ?
N3 C7 H7B 109.5 . . ?
N3 C7 H7C 109.5 . . ?
H7A C7 H7B 109.5 . . ?
H7A C7 H7C 109.5 . . ?
H7B C7 H7C 109.5 . . ?
N3 C8 H8A 109.5 . . ?
N3 C8 H8B 109.5 . . ?
N3 C8 H8C 109.5 . . ?
H8A C8 H8B 109.5 . . ?
H8A C8 H8C 109.5 . . ?
H8B C8 H8C 109.5 . . ?
Si1 C9 H9A 109.5 . . ?
Si1 C9 H9B 109.5 . . ?
Si1 C9 H9C 109.5 . . ?
H9A C9 H9B 109.5 . . ?
H9A C9 H9C 109.5 . . ?
H9B C9 H9C 109.5 . . ?
Si1 C10 H10A 109.5 . . ?
Si1 C10 H10B 109.5 . . ?
Si1 C10 H10C 109.5 . . ?
H10A C10 H10B 109.5 . . ?
H10A C10 H10C 109.5 . . ?
H10B C10 H10C 109.5 . . ?
O1 Li1 Si1 130.07(13) . 7_556 ?
O1 Li1 Si1 32.43(6) 7_556 7_556 ?
O1 Li1 O1 97.92(13) . 7_556 ?
O1 Li1 N2 118.29(15) . 7_556 ?
O1 Li1 N2 113.32(15) 7_556 7_556 ?
O1 Li1 N3 115.22(15) 7_556 7_556 ?
O1 Li1 N3 108.41(14) . 7_556 ?
O1 Li1 Li1 50.39(11) . 7_556 ?
O1 Li1 Li1 47.52(10) 7_556 7_556 ?
N2 Li1 Si1 95.57(11) 7_556 7_556 ?
N2 Li1 N3 104.11(13) 7_556 7_556 ?
N2 Li1 Li1 131.4(2) 7_556 7_556 ?
N3 Li1 Si1 96.11(11) 7_556 7_556 ?
N3 Li1 Li1 124.5(2) 7_556 7_556 ?
Li1 Li1 Si1 79.79(13) 7_556 7_556 ?

loop_
_geom_bond_atom_site_label_1
_geom_bond_atom_site_label_2
_geom_bond_distance
_geom_bond_site_symmetry_2
_geom_bond_publ_flag
Si1 O1 1.5794(13) . ?
Si1 N1 1.7539(16) . ?
Si1 C9 1.8809(19) . ?
Si1 C10 1.879(2) . ?
Si1 Li1 2.823(3) 7_556 ?
O1 Li1 1.851(3) . ?
O1 Li1 1.934(3) 7_556 ?
N1 C1 1.454(2) . ?
N1 C5 1.454(2) . ?
N2 C2 1.465(2) . ?
N2 C3 1.464(3) . ?
N2 C4 1.467(2) . ?
N2 Li1 2.213(3) 7_556 ?
N3 C6 1.463(2) . ?
N3 C7 1.455(3) . ?
N3 C8 1.468(2) . ?
N3 Li1 2.232(3) 7_556 ?
C1 H1A 0.9700 . ?
C1 H1B 0.9700 . ?
C1 C2 1.535(3) . ?
C2 H2A 0.9700 . ?
C2 H2B 0.9700 . ?
C3 H3A 0.9600 . ?
C3 H3B 0.9600 . ?
C3 H3C 0.9600 . ?
C4 H4A 0.9600 . ?
C4 H4B 0.9600 . ?
C4 H4C 0.9600 . ?
C5 H5A 0.9700 . ?
C5 H5B 0.9700 . ?
C5 C6 1.537(3) . ?
C6 H6A 0.9700 . ?
C6 H6B 0.9700 . ?
C7 H7A 0.9600 . ?
C7 H7B 0.9600 . ?
C7 H7C 0.9600 . ?
C8 H8A 0.9600 . ?
C8 H8B 0.9600 . ?
C8 H8C 0.9600 . ?
C9 H9A 0.9600 . ?
C9 H9B 0.9600 . ?
C9 H9C 0.9600 . ?
C10 H10A 0.9600 . ?
C10 H10B 0.9600 . ?
C10 H10C 0.9600 . ?
Li1 Li1 2.486(6) 7_556 ?

loop_
_geom_torsion_atom_site_label_1
_geom_torsion_atom_site_label_2
_geom_torsion_atom_site_label_3
_geom_torsion_atom_site_label_4
_geom_torsion
_geom_torsion_site_symmetry_1
_geom_torsion_site_symmetry_2
_geom_torsion_site_symmetry_3
_geom_torsion_site_symmetry_4
_geom_torsion_publ_flag
Si1 O1 Li1 Si1 147.9(5) . . . 7_556 ?
Si1 O1 Li1 O1 143.2(6) . . . 7_556 ?
Si1 O1 Li1 N2 21.2(7) . . . 7_556 ?
Si1 O1 Li1 N3 -96.9(6) . . . 7_556 ?
Si1 O1 Li1 Li1 143.2(6) . . . 7_556 ?
Si1 N1 C1 C2 100.34(18) . . . . ?
Si1 N1 C5 C6 -107.69(17) . . . . ?
O1 Si1 N1 C1 -89.38(15) . . . . ?
O1 Si1 N1 C5 91.20(14) . . . . ?
N1 Si1 O1 Li1 1.79(13) . . . 7_556 ?
N1 Si1 O1 Li1 -139.9(6) . . . . ?
N1 C1 C2 N2 -56.8(2) . . . . ?
N1 C5 C6 N3 50.8(2) . . . . ?
C1 N1 C5 C6 72.8(2) . . . . ?
C3 N2 C2 C1 -70.8(2) . . . . ?
C4 N2 C2 C1 170.52(16) . . . . ?
C5 N1 C1 C2 -80.2(2) . . . . ?
C7 N3 C6 C5 73.0(2) . . . . ?
C8 N3 C6 C5 -167.07(16) . . . . ?
C9 Si1 O1 Li1 -119.18(12) . . . 7_556 ?
C9 Si1 O1 Li1 99.1(6) . . . . ?
C9 Si1 N1 C1 34.18(16) . . . . ?
C9 Si1 N1 C5 -145.25(14) . . . . ?
C10 Si1 O1 Li1 -19.4(7) . . . . ?
C10 Si1 O1 Li1 122.36(13) . . . 7_556 ?
C10 Si1 N1 C1 147.41(14) . . . . ?
C10 Si1 N1 C5 -32.02(16) . . . . ?
Li1 Si1 O1 Li1 -141.7(6) 7_556 . . . ?
Li1 Si1 N1 C1 -88.13(15) 7_556 . . . ?
Li1 Si1 N1 C5 92.44(15) 7_556 . . . ?
Li1 O1 Li1 Si1 4.73(9) 7_556 . . 7_556 ?
Li1 O1 Li1 O1 0.000(0) 7_556 . . 7_556 ?
Li1 O1 Li1 N2 -121.9(2) 7_556 . . 7_556 ?
Li1 O1 Li1 N3 119.98(19) 7_556 . . 7_556 ?
Li1 N2 C2 C1 53.4(2) 7_556 . . . ?
Li1 N3 C6 C5 -41.1(2) 7_556 . . . ?

loop_
_exptl_oxdiff_crystal_face_indexfrac_h
_exptl_oxdiff_crystal_face_indexfrac_k
_exptl_oxdiff_crystal_face_indexfrac_l
_exptl_oxdiff_crystal_face_x
_exptl_oxdiff_crystal_face_y
_exptl_oxdiff_crystal_face_z
0.9998 0.0003 -0.0006 0.0851 0.0218 -0.0386
-0.9998 -0.0003 0.0006 -0.0851 -0.0218 0.0386
0.0003 0.0004 0.9995 0.0243 0.0715 0.0303
-0.0003 -0.0004 -0.9995 -0.0243 -0.0715 -0.0303
-0.0012 0.9997 0.9975 -0.0557 0.1537 -0.0996
0.0012 -0.9997 -0.9975 0.0557 -0.1537 0.0996
0.9981 0.9992 -1.0020 -0.0192 0.0325 -0.1989
-1.0010 0.9994 0.9981 -0.1409 0.1319 -0.0610
-0.9995 0.0001 1.0001 -0.0608 0.0497 0.0689
0.9995 -0.0001 -1.0001 0.0608 -0.0497 -0.0689
2.0008 -0.9992 -0.9986 0.2260 -0.1100 0.0224
